data_7244931
loop_
_publ_author_name
'Hagiwara, Hiroaki'
'Konomura, Souta'

_publ_section_title
;
 Thermosalience coupled to abrupt spin crossover with dynamic ligand
 motion in an iron(II) molecular crystal
;
_journal_name_full CrystEngComm
_journal_paper_doi 10.1039/D2CE00501H
_journal_year 2022
_chemical_formula_moiety 'C24 H24 Fe N10 S2'
_chemical_formula_sum 'C24 H24 Fe N10 S2'
_chemical_formula_weight 572.50
_space_group_crystal_system monoclinic
_space_group_IT_number 15
_space_group_name_Hall '-C 2yc'
_space_group_name_H-M_alt 'C 1 2/c 1'
_atom_sites_solution_hydrogens geom
_atom_sites_solution_primary dual
_audit_creation_date 2021-12-28
_audit_creation_method
;
Olex2 1.5
(compiled 2021.12.09 svn.r5202d8cf for OlexSys, GUI svn.r6439)
;
_audit_update_record
;
2021-12-28 deposited with the CCDC.	2022-05-13 downloaded from the CCDC.
;
_cell_angle_alpha 90
_cell_angle_beta 99.441(3)
_cell_angle_gamma 90
_cell_formula_units_Z 4
_cell_length_a 10.7263(3)
_cell_length_b 11.7000(4)
_cell_length_c 21.7531(7)
_cell_measurement_reflns_used 7622
_cell_measurement_temperature 190(2)
_cell_measurement_theta_max 30.4730
_cell_measurement_theta_min 2.0270
_cell_volume 2692.99(15)
_computing_cell_refinement 'CrysAlisPro 1.171.40.53 (Rigaku OD, 2019)'
_computing_data_collection 'CrystalClear-SM Expert 2.0 r16 (Rigaku, 2014)'
_computing_data_reduction 'CrysAlisPro 1.171.40.53 (Rigaku OD, 2019)'
_computing_molecular_graphics 'Olex2 1.5 (Dolomanov et al., 2009)'
_computing_publication_material 'Olex2 1.5 (Dolomanov et al., 2009)'
_computing_structure_refinement 'SHELXL 2018/3 (Sheldrick, 2015)'
_computing_structure_solution 'SHELXT 2018/2 (Sheldrick, 2018)'
_diffrn_ambient_temperature 190(2)
_diffrn_detector 'CCD plate'
_diffrn_detector_area_resol_mean 14.7059
_diffrn_measured_fraction_theta_full 0.998
_diffrn_measured_fraction_theta_max 0.909
_diffrn_measurement_details
;
List of Runs (angles in degrees, time in seconds):

  # Type    Start    End  Width  t~exp~   \w     \q     \k     \f   Frames
#--------------------------------------------------------------------------
  1  \f    -80.00 100.00   0.50   10.00   0.00  20.00   0.00    --   360
  2  \w    -19.50  27.50   0.50   10.00    --   20.00  90.00   0.00   94
  3  \w    -19.50  27.50   0.50   10.00    --   20.00  90.00  90.00   94
  4  \w    -19.50  27.50   0.50   10.00    --   20.00  90.00 180.00   94
  5  \w    -19.50  27.50   0.50   10.00    --   20.00  90.00 270.00   94
;
_diffrn_measurement_device_type 'Rigaku/MSC Mercury CCD'
_diffrn_measurement_method dtprofit.ref
_diffrn_orient_matrix_type 'CrysAlisPro convention (1999,Acta A55,543-557)'
_diffrn_orient_matrix_UB_11 -0.0217698000
_diffrn_orient_matrix_UB_12 -0.0498806000
_diffrn_orient_matrix_UB_13 0.0134275000
_diffrn_orient_matrix_UB_21 -0.0181644000
_diffrn_orient_matrix_UB_22 -0.0237184000
_diffrn_orient_matrix_UB_23 -0.0301455000
_diffrn_orient_matrix_UB_31 0.0607795000
_diffrn_orient_matrix_UB_32 -0.0249443000
_diffrn_orient_matrix_UB_33 0.0017700000
_diffrn_radiation_monochromator graphite
_diffrn_radiation_probe x-ray
_diffrn_radiation_type 'Mo K\a'
_diffrn_radiation_wavelength 0.71073
_diffrn_reflns_av_R_equivalents 0.0142
_diffrn_reflns_av_unetI/netI 0.0141
_diffrn_reflns_Laue_measured_fraction_full 0.998
_diffrn_reflns_Laue_measured_fraction_max 0.909
_diffrn_reflns_limit_h_max 15
_diffrn_reflns_limit_h_min -12
_diffrn_reflns_limit_k_max 11
_diffrn_reflns_limit_k_min -16
_diffrn_reflns_limit_l_max 24
_diffrn_reflns_limit_l_min -29
_diffrn_reflns_number 11647
_diffrn_reflns_point_group_measured_fraction_full 0.998
_diffrn_reflns_point_group_measured_fraction_max 0.909
_diffrn_reflns_theta_full 25.242
_diffrn_reflns_theta_max 30.758
_diffrn_reflns_theta_min 2.595
_diffrn_source 'fine-focus sealed X-ray tube'
_diffrn_source_type 'Enhance (Mo) X-ray Source'
_exptl_absorpt_coefficient_mu 0.749
_exptl_absorpt_correction_T_max 1.00000
_exptl_absorpt_correction_T_min 0.92876
_exptl_absorpt_correction_type multi-scan
_exptl_absorpt_process_details
;
CrysAlisPro 1.171.40.53 (Rigaku Oxford Diffraction, 2019)
Empirical absorption correction using spherical harmonics,
 implemented in SCALE3 ABSPACK scaling algorithm.
;
_exptl_crystal_colour 'reddish orange'
_exptl_crystal_density_diffrn 1.412
_exptl_crystal_description block
_exptl_crystal_F_000 1184
_exptl_crystal_preparation 'Magnetic properties'
_exptl_crystal_size_max 0.304
_exptl_crystal_size_mid 0.283
_exptl_crystal_size_min 0.17
_refine_diff_density_max 0.359
_refine_diff_density_min -0.568
_refine_diff_density_rms 0.045
_refine_ls_extinction_method none
_refine_ls_goodness_of_fit_ref 1.062
_refine_ls_hydrogen_treatment constr
_refine_ls_matrix_type full
_refine_ls_number_parameters 169
_refine_ls_number_reflns 3834
_refine_ls_number_restraints 0
_refine_ls_restrained_S_all 1.062
_refine_ls_R_factor_all 0.0452
_refine_ls_R_factor_gt 0.0370
_refine_ls_shift/su_max 0.001
_refine_ls_shift/su_mean 0.000
_refine_ls_structure_factor_coef Fsqd
_refine_ls_weighting_details 'w=1/[\s^2^(Fo^2^)+(0.0502P)^2^+1.6196P] where P=(Fo^2^+2Fc^2^)/3'
_refine_ls_weighting_scheme calc
_refine_ls_wR_factor_gt 0.0990
_refine_ls_wR_factor_ref 0.1050
_reflns_Friedel_coverage 0.000
_reflns_number_gt 3211
_reflns_number_total 3834
_reflns_threshold_expression 'I > 2\s(I)'
_cod_data_source_file d2ce00501h1.cif
_cod_data_source_block 1_190K
_cod_database_code 7244931
_shelx_shelxl_version_number 2018/3
_shelx_space_group_comment
;
The symmetry employed for this shelxl refinement is uniquely defined
by the following loop, which should always be used as a source of
symmetry information in preference to the above space-group names.
They are only intended as comments.
;
_reflns_odcompleteness_completeness 90.93
_reflns_odcompleteness_iscentric 1
_reflns_odcompleteness_theta 30.69
_olex2_refinement_description
;
1. Fixed Uiso
 At 1.2 times of:
  All C(H) groups, All C(H,H) groups
 At 1.5 times of:
  All C(H,H,H) groups
2.a Secondary CH2 refined with riding coordinates:
 C10(H10A,H10B)
2.b Aromatic/amide H refined with riding coordinates:
 C2(H2), C3(H3), C4(H4), C5(H5), C6(H6), C7(H7), C9(H9)
2.c Idealised Me refined as rotating group:
 C11(H11A,H11B,H11C)
;
_olex2_exptl_crystal_mounting_method Fiber
_olex2_submission_special_instructions 'No special instructions were received'
_oxdiff_exptl_absorpt_empirical_details
;
Empirical correction (ABSPACK) includes:
- Absorption correction using spherical harmonics
- Frame scaling
- Detector area scaling
;
_oxdiff_exptl_absorpt_empirical_full_max 1.133
_oxdiff_exptl_absorpt_empirical_full_min 0.896

loop_
_space_group_symop_operation_xyz
'x, y, z'
'-x, y, -z+1/2'
'x+1/2, y+1/2, z'
'-x+1/2, y+1/2, -z+1/2'
'-x, -y, -z'
'x, -y, z-1/2'
'-x+1/2, -y+1/2, -z'
'x+1/2, -y+1/2, z-1/2'

loop_
_atom_site_label
_atom_site_type_symbol
_atom_site_fract_x
_atom_site_fract_y
_atom_site_fract_z
_atom_site_U_iso_or_equiv
_atom_site_adp_type
_atom_site_occupancy
_atom_site_site_symmetry_order
_atom_site_calc_flag
_atom_site_refinement_flags_posn
_atom_site_refinement_flags_adp
_atom_site_refinement_flags_occupancy
_atom_site_disorder_assembly
_atom_site_disorder_group
Fe1 Fe 0.500000 0.52364(3) 0.250000 0.04144(11) Uani 1 2 d S T P . .
S1 S 0.37150(5) 0.77910(5) 0.07683(2) 0.05860(14) Uani 1 1 d . . . . .
N1 N 0.42779(10) 0.26171(10) 0.10886(6) 0.0352(2) Uani 1 1 d . . . . .
N2 N 0.38111(11) 0.32184(11) 0.15297(6) 0.0386(3) Uani 1 1 d . . . . .
N3 N 0.47330(11) 0.38596(11) 0.18038(6) 0.0384(3) Uani 1 1 d . . . . .
N4 N 0.68649(13) 0.49993(12) 0.22423(7) 0.0453(3) Uani 1 1 d . . . . .
N5 N 0.44346(16) 0.64077(15) 0.18029(8) 0.0596(4) Uani 1 1 d . . . . .
C1 C 0.34880(12) 0.18141(12) 0.07069(7) 0.0349(3) Uani 1 1 d . . . . .
C2 C 0.22862(15) 0.15973(17) 0.08217(10) 0.0551(4) Uani 1 1 d . . . . .
H2 H 0.197231 0.197658 0.115102 0.066 Uiso 1 1 calc R U . . .
C3 C 0.15420(17) 0.08155(18) 0.04483(11) 0.0627(5) Uani 1 1 d . . . . .
H3 H 0.071074 0.065972 0.052313 0.075 Uiso 1 1 calc R U . . .
C4 C 0.19862(18) 0.02659(14) -0.00258(10) 0.0538(4) Uani 1 1 d . . . . .
H4 H 0.147235 -0.027560 -0.027573 0.065 Uiso 1 1 calc R U . . .
C5 C 0.3171(2) 0.0501(2) -0.01369(10) 0.0647(5) Uani 1 1 d . . . . .
H5 H 0.347997 0.012330 -0.046806 0.078 Uiso 1 1 calc R U . . .
C6 C 0.39334(17) 0.12838(19) 0.02263(9) 0.0585(5) Uani 1 1 d . . . . .
H6 H 0.475592 0.145022 0.014241 0.070 Uiso 1 1 calc R U . . .
C7 C 0.55052(13) 0.28822(14) 0.10849(8) 0.0426(3) Uani 1 1 d . . . . .
H7 H 0.604679 0.258296 0.081986 0.051 Uiso 1 1 calc R U . . .
C8 C 0.57907(13) 0.36736(13) 0.15460(7) 0.0409(3) Uani 1 1 d . . . . .
C9 C 0.69309(14) 0.43068(15) 0.17992(8) 0.0478(4) Uani 1 1 d . . . . .
H9 H 0.769517 0.420497 0.163842 0.057 Uiso 1 1 calc R U . . .
C10 C 0.80246(17) 0.56218(19) 0.25070(10) 0.0601(5) Uani 1 1 d . . . . .
H10A H 0.781990 0.643392 0.257040 0.072 Uiso 1 1 calc R U . . .
H10B H 0.863732 0.559032 0.221297 0.072 Uiso 1 1 calc R U . . .
C11 C 0.8601(2) 0.5099(3) 0.31178(12) 0.0834(8) Uani 1 1 d . . . . .
H11A H 0.934490 0.554220 0.330067 0.125 Uiso 1 1 calc R U . . .
H11B H 0.885269 0.431003 0.304944 0.125 Uiso 1 1 calc R U . . .
H11C H 0.798030 0.510316 0.340217 0.125 Uiso 1 1 calc R U . . .
C12 C 0.41464(14) 0.69886(15) 0.13727(8) 0.0441(3) Uani 1 1 d . . . . .

loop_
_atom_site_aniso_label
_atom_site_aniso_U_11
_atom_site_aniso_U_22
_atom_site_aniso_U_33
_atom_site_aniso_U_23
_atom_site_aniso_U_13
_atom_site_aniso_U_12
Fe1 0.03949(17) 0.0520(2) 0.03353(17) 0.000 0.00812(12) 0.000
S1 0.0589(3) 0.0663(3) 0.0556(3) 0.0132(2) 0.0242(2) 0.0165(2)
N1 0.0318(5) 0.0367(6) 0.0376(6) 0.0004(5) 0.0075(4) -0.0007(4)
N2 0.0335(5) 0.0460(7) 0.0373(6) -0.0023(5) 0.0090(5) -0.0018(5)
N3 0.0344(5) 0.0449(7) 0.0369(6) -0.0028(5) 0.0085(5) -0.0037(5)
N4 0.0402(6) 0.0495(7) 0.0460(7) -0.0051(6) 0.0067(5) -0.0082(5)
N5 0.0634(9) 0.0666(10) 0.0502(9) 0.0039(8) 0.0141(7) 0.0005(8)
C1 0.0348(6) 0.0328(6) 0.0362(7) 0.0040(5) 0.0030(5) -0.0012(5)
C2 0.0391(8) 0.0611(10) 0.0669(11) -0.0169(9) 0.0142(7) -0.0102(7)
C3 0.0422(8) 0.0648(12) 0.0809(14) -0.0138(10) 0.0092(8) -0.0149(8)
C4 0.0521(9) 0.0404(8) 0.0629(11) -0.0030(7) -0.0080(8) -0.0043(7)
C5 0.0630(11) 0.0721(12) 0.0593(12) -0.0255(10) 0.0111(9) -0.0080(10)
C6 0.0474(9) 0.0756(13) 0.0552(10) -0.0199(9) 0.0161(8) -0.0143(8)
C7 0.0334(6) 0.0461(8) 0.0504(9) -0.0093(7) 0.0132(6) -0.0049(6)
C8 0.0342(6) 0.0452(8) 0.0451(8) -0.0054(6) 0.0120(6) -0.0038(6)
C9 0.0358(7) 0.0550(9) 0.0548(9) -0.0115(8) 0.0141(6) -0.0077(6)
C10 0.0503(9) 0.0690(12) 0.0610(11) -0.0151(9) 0.0091(8) -0.0210(9)
C11 0.0573(12) 0.118(2) 0.0688(15) -0.0036(14) -0.0082(11) -0.0286(13)
C12 0.0409(7) 0.0483(8) 0.0463(9) -0.0049(7) 0.0163(6) -0.0012(6)

loop_
_atom_type_symbol
_atom_type_description
_atom_type_scat_dispersion_real
_atom_type_scat_dispersion_imag
_atom_type_scat_source
C C 0.0033 0.0016 'International Tables Vol C Tables 4.2.6.8 and 6.1.1.4'
H H 0.0000 0.0000 'International Tables Vol C Tables 4.2.6.8 and 6.1.1.4'
Fe Fe 0.3463 0.8444 'International Tables Vol C Tables 4.2.6.8 and 6.1.1.4'
N N 0.0061 0.0033 'International Tables Vol C Tables 4.2.6.8 and 6.1.1.4'
S S 0.1246 0.1234 'International Tables Vol C Tables 4.2.6.8 and 6.1.1.4'

loop_
_geom_angle_atom_site_label_1
_geom_angle_atom_site_label_2
_geom_angle_atom_site_label_3
_geom_angle
_geom_angle_site_symmetry_1
_geom_angle_site_symmetry_3
_geom_angle_publ_flag
N3 Fe1 N3 85.70(7) 2_655 . ?
N4 Fe1 N3 75.58(5) . . ?
N4 Fe1 N3 93.58(5) . 2_655 ?
N4 Fe1 N3 93.58(5) 2_655 . ?
N4 Fe1 N3 75.58(5) 2_655 2_655 ?
N4 Fe1 N4 165.39(8) . 2_655 ?
N5 Fe1 N3 169.87(6) 2_655 . ?
N5 Fe1 N3 89.48(6) 2_655 2_655 ?
N5 Fe1 N3 169.87(6) . 2_655 ?
N5 Fe1 N3 89.48(6) . . ?
N5 Fe1 N4 93.84(6) . . ?
N5 Fe1 N4 95.86(6) 2_655 . ?
N5 Fe1 N4 95.86(6) . 2_655 ?
N5 Fe1 N4 93.84(6) 2_655 2_655 ?
N5 Fe1 N5 96.60(10) . 2_655 ?
N2 N1 C1 119.98(11) . . ?
N2 N1 C7 111.04(12) . . ?
C7 N1 C1 128.97(12) . . ?
N3 N2 N1 106.42(11) . . ?
N2 N3 Fe1 137.71(10) . . ?
N2 N3 C8 109.86(12) . . ?
C8 N3 Fe1 112.18(9) . . ?
C9 N4 Fe1 116.34(11) . . ?
C9 N4 C10 117.58(15) . . ?
C10 N4 Fe1 125.95(12) . . ?
C12 N5 Fe1 173.54(16) . . ?
C2 C1 N1 119.83(14) . . ?
C6 C1 N1 119.49(13) . . ?
C6 C1 C2 120.68(15) . . ?
C1 C2 H2 120.6 . . ?
C1 C2 C3 118.80(17) . . ?
C3 C2 H2 120.6 . . ?
C2 C3 H3 119.5 . . ?
C4 C3 C2 120.97(17) . . ?
C4 C3 H3 119.5 . . ?
C3 C4 H4 120.3 . . ?
C5 C4 C3 119.39(17) . . ?
C5 C4 H4 120.3 . . ?
C4 C5 H5 119.5 . . ?
C4 C5 C6 120.91(19) . . ?
C6 C5 H5 119.5 . . ?
C1 C6 C5 119.23(17) . . ?
C1 C6 H6 120.4 . . ?
C5 C6 H6 120.4 . . ?
N1 C7 H7 127.7 . . ?
N1 C7 C8 104.64(13) . . ?
C8 C7 H7 127.7 . . ?
N3 C8 C9 117.82(14) . . ?
C7 C8 N3 108.04(13) . . ?
C7 C8 C9 134.15(14) . . ?
N4 C9 C8 117.58(14) . . ?
N4 C9 H9 121.2 . . ?
C8 C9 H9 121.2 . . ?
N4 C10 H10A 109.7 . . ?
N4 C10 H10B 109.7 . . ?
N4 C10 C11 110.04(17) . . ?
H10A C10 H10B 108.2 . . ?
C11 C10 H10A 109.7 . . ?
C11 C10 H10B 109.7 . . ?
C10 C11 H11A 109.5 . . ?
C10 C11 H11B 109.5 . . ?
C10 C11 H11C 109.5 . . ?
H11A C11 H11B 109.5 . . ?
H11A C11 H11C 109.5 . . ?
H11B C11 H11C 109.5 . . ?
N5 C12 S1 178.87(16) . . ?

loop_
_geom_bond_atom_site_label_1
_geom_bond_atom_site_label_2
_geom_bond_distance
_geom_bond_site_symmetry_2
_geom_bond_publ_flag
Fe1 N3 2.1972(13) . ?
Fe1 N3 2.1972(13) 2_655 ?
Fe1 N4 2.1819(14) . ?
Fe1 N4 2.1819(14) 2_655 ?
Fe1 N5 2.0600(18) 2_655 ?
Fe1 N5 2.0600(18) . ?
S1 C12 1.6201(18) . ?
N1 N2 1.3505(17) . ?
N1 C1 1.4350(18) . ?
N1 C7 1.3538(17) . ?
N2 N3 1.3049(17) . ?
N3 C8 1.3630(18) . ?
N4 C9 1.270(2) . ?
N4 C10 1.475(2) . ?
N5 C12 1.157(2) . ?
C1 C2 1.376(2) . ?
C1 C6 1.367(2) . ?
C2 H2 0.9500 . ?
C2 C3 1.386(2) . ?
C3 H3 0.9500 . ?
C3 C4 1.366(3) . ?
C4 H4 0.9500 . ?
C4 C5 1.360(3) . ?
C5 H5 0.9500 . ?
C5 C6 1.386(3) . ?
C6 H6 0.9500 . ?
C7 H7 0.9500 . ?
C7 C8 1.363(2) . ?
C8 C9 1.458(2) . ?
C9 H9 0.9500 . ?
C10 H10A 0.9900 . ?
C10 H10B 0.9900 . ?
C10 C11 1.501(3) . ?
C11 H11A 0.9800 . ?
C11 H11B 0.9800 . ?
C11 H11C 0.9800 . ?

loop_
_geom_torsion_atom_site_label_1
_geom_torsion_atom_site_label_2
_geom_torsion_atom_site_label_3
_geom_torsion_atom_site_label_4
_geom_torsion
_geom_torsion_site_symmetry_1
_geom_torsion_site_symmetry_2
_geom_torsion_site_symmetry_3
_geom_torsion_site_symmetry_4
_geom_torsion_publ_flag
Fe1 N3 C8 C7 -174.77(11) . . . . ?
Fe1 N3 C8 C9 5.54(19) . . . . ?
Fe1 N4 C9 C8 -5.1(2) . . . . ?
Fe1 N4 C10 C11 81.3(2) . . . . ?
N1 N2 N3 Fe1 173.18(11) . . . . ?
N1 N2 N3 C8 -0.31(17) . . . . ?
N1 C1 C2 C3 -179.79(17) . . . . ?
N1 C1 C6 C5 179.39(18) . . . . ?
N1 C7 C8 N3 -0.46(18) . . . . ?
N1 C7 C8 C9 179.14(19) . . . . ?
N2 N1 C1 C2 -4.8(2) . . . . ?
N2 N1 C1 C6 174.31(15) . . . . ?
N2 N1 C7 C8 0.29(18) . . . . ?
N2 N3 C8 C7 0.50(19) . . . . ?
N2 N3 C8 C9 -179.19(15) . . . . ?
N3 C8 C9 N4 -0.5(3) . . . . ?
C1 N1 N2 N3 179.25(12) . . . . ?
C1 N1 C7 C8 -178.86(14) . . . . ?
C1 C2 C3 C4 0.0(3) . . . . ?
C2 C1 C6 C5 -1.6(3) . . . . ?
C2 C3 C4 C5 -0.8(3) . . . . ?
C3 C4 C5 C6 0.4(3) . . . . ?
C4 C5 C6 C1 0.8(3) . . . . ?
C6 C1 C2 C3 1.2(3) . . . . ?
C7 N1 N2 N3 0.01(17) . . . . ?
C7 N1 C1 C2 174.33(17) . . . . ?
C7 N1 C1 C6 -6.6(2) . . . . ?
C7 C8 C9 N4 179.97(19) . . . . ?
C9 N4 C10 C11 -103.0(2) . . . . ?
C10 N4 C9 C8 178.76(16) . . . . ?
